data_2225011
loop_
_publ_author_name
'Birk, Torben'
'Bendix, Jesper'

_publ_section_title
;<i>cis</i>-Aquabis(2,2'-bipyridine-\k^2^<i>N</i>,<i>N</i>')fluoridochromium(III)
 bis(perchlorate) dihydrate
;
_journal_coeditor_code HY2268
_journal_issue 2
_journal_name_full 'Acta Crystallographica Section E'
_journal_page_first m121
_journal_page_last m122
_journal_paper_doi 10.1107/S1600536810000127
_journal_volume 66
_journal_year 2010
_chemical_formula_iupac '[Cr F (C10 H8 N2)2 (H2 O)] (Cl O4)2, 2H2 O'
_chemical_formula_moiety 'C20 H18 Cr F N4 O 2+, 2(Cl O4 -), 2(H2 O)'
_chemical_formula_sum 'C20 H22 Cl2 Cr F N4 O11'
_chemical_formula_weight 636.32
_chemical_name_systematic
;<i>cis</i>-Aquabis(2,2'-bipyridine-\k^2^<i>N</i>,<i>N</i>')fluoridochromium(III)
bis(perchlorate)
 dihydrate
;
_space_group_IT_number 2
_symmetry_cell_setting triclinic
_symmetry_space_group_name_Hall '-P 1'
_symmetry_space_group_name_H-M 'P -1'
_atom_sites_solution_hydrogens geom
_atom_sites_solution_primary direct
_atom_sites_solution_secondary difmap
_cell_angle_alpha 77.273(6)
_cell_angle_beta 79.427(9)
_cell_angle_gamma 83.590(5)
_cell_formula_units_Z 2
_cell_length_a 9.5770(10)
_cell_length_b 11.4050(6)
_cell_length_c 11.8150(11)
_cell_measurement_reflns_used 19362
_cell_measurement_temperature 122.0(10)
_cell_measurement_theta_max 27.58
_cell_measurement_theta_min 1.79
_cell_volume 1234.01(19)
_computing_cell_refinement 'COLLECT (Nonius, 1998)'
_computing_data_collection 'COLLECT (Nonius, 1998)'
_computing_data_reduction 'EVALCCD (Duisenberg <i>et al.</i>,  2003)'
_computing_molecular_graphics 'ORTEP-3 (Farrugia, 1997)'
_computing_publication_material 'SHELXL97 (Sheldrick, 2008)'
_computing_structure_refinement 'SHELXL97 (Sheldrick, 2008)'
_computing_structure_solution 'SHELXS97 (Sheldrick, 2008)'
_diffrn_ambient_temperature 122(2)
_diffrn_measured_fraction_theta_full 0.995
_diffrn_measured_fraction_theta_max 0.995
_diffrn_measurement_device_type 'Nonius KappaCCD'
_diffrn_measurement_method '\w and \f'
_diffrn_radiation_monochromator graphite
_diffrn_radiation_source 'fine-focus sealed tube'
_diffrn_radiation_type MoK\a
_diffrn_radiation_wavelength 0.71073
_diffrn_reflns_av_R_equivalents 0.0210
_diffrn_reflns_av_sigmaI/netI 0.0193
_diffrn_reflns_limit_h_max 12
_diffrn_reflns_limit_h_min -12
_diffrn_reflns_limit_k_max 11
_diffrn_reflns_limit_k_min -14
_diffrn_reflns_limit_l_max 15
_diffrn_reflns_limit_l_min -15
_diffrn_reflns_number 27824
_diffrn_reflns_theta_full 27.58
_diffrn_reflns_theta_max 27.58
_diffrn_reflns_theta_min 1.79
_exptl_absorpt_coefficient_mu 0.756
_exptl_absorpt_correction_T_max 0.925
_exptl_absorpt_correction_T_min 0.805
_exptl_absorpt_correction_type gaussian
_exptl_absorpt_process_details '(Coppens, 1970)'
_exptl_crystal_colour Orange
_exptl_crystal_density_diffrn 1.712
_exptl_crystal_density_method 'not measured'
_exptl_crystal_description Block
_exptl_crystal_F_000 650
_exptl_crystal_size_max 0.41
_exptl_crystal_size_mid 0.24
_exptl_crystal_size_min 0.14
_refine_diff_density_max 0.554
_refine_diff_density_min -0.424
_refine_ls_extinction_method none
_refine_ls_goodness_of_fit_ref 1.029
_refine_ls_hydrogen_treatment constr
_refine_ls_matrix_type full
_refine_ls_number_parameters 352
_refine_ls_number_reflns 5691
_refine_ls_number_restraints 0
_refine_ls_restrained_S_all 1.029
_refine_ls_R_factor_all 0.0287
_refine_ls_R_factor_gt 0.0257
_refine_ls_shift/su_max 0.001
_refine_ls_shift/su_mean 0.000
_refine_ls_structure_factor_coef Fsqd
_refine_ls_weighting_details 'calc w=1/[\s^2^(Fo^2^)+(0.0294P)^2^+1.0724P] where P=(Fo^2^+2Fc^2^)/3'
_refine_ls_weighting_scheme calc
_refine_ls_wR_factor_gt 0.0686
_refine_ls_wR_factor_ref 0.0703
_reflns_number_gt 5244
_reflns_number_total 5691
_reflns_threshold_expression I>2\s(I)
_cod_data_source_file hy2268.cif
_cod_data_source_block I
_cod_depositor_comments
;
The following automatic conversions were performed:
'_symmetry_cell_setting' value 'Triclinic' changed to 'triclinic'
according to '/home/saulius/struct/CIF-dictionaries/cif_core.dic'
dictionary named 'cif_core.dic' version 2.4.1 from
2010-06-29.

'_exptl_absorpt_correction_type' value 'Gaussian' changed to
'gaussian' according to
'/home/saulius/struct/CIF-dictionaries/cif_core.dic' dictionary named
'cif_core.dic' version 2.4.1 from 2010-06-29.

Automatic conversion script
Id: cif_fix_enum 1527 2010-12-29 10:47:43Z saulius 

The following automatic conversions were performed:

'_symmetry_cell_setting' value 'Triclinic' changed to 'triclinic'
according to /home/saulius/struct/CIF-dictionaries/cif_core.dic
dictionary named 'cif_core.dic' version 2.4.1 from
2010-06-29.

'_exptl_absorpt_correction_type' value 'Gaussian'
changed to 'gaussian' according to
/home/saulius/struct/CIF-dictionaries/cif_core.dic dictionary named
'cif_core.dic' version 2.4.1 from 2010-06-29.

Automatic conversion script
Id: cif_fix_values 1715 2011-07-08 13:25:40Z adriana 
;
_cod_database_code 2225011
_cod_database_fobs_code 2225011

loop_
_symmetry_equiv_pos_as_xyz
'x, y, z'
'-x, -y, -z'

loop_
_atom_site_type_symbol
_atom_site_label
_atom_site_fract_x
_atom_site_fract_y
_atom_site_fract_z
_atom_site_U_iso_or_equiv
_atom_site_adp_type
_atom_site_calc_flag
_atom_site_refinement_flags
_atom_site_occupancy
_atom_site_disorder_assembly
_atom_site_disorder_group
Cr Cr1 0.35121(2) 0.123062(19) 0.848099(18) 0.00991(6) Uani d . 1 . .
Cl Cl2 0.01627(4) 0.74580(3) 0.50375(3) 0.02144(9) Uani d . 1 . .
N N3 0.35227(12) 0.26595(10) 0.70747(10) 0.0118(2) Uani d . 1 . .
N N1 0.22015(12) 0.21617(10) 0.96126(10) 0.0126(2) Uani d . 1 . .
N N2 0.15621(12) 0.08156(10) 0.82758(10) 0.0126(2) Uani d . 1 . .
N N4 0.47511(12) 0.04749(10) 0.71710(10) 0.0127(2) Uani d . 1 . .
O O9 0.15767(16) 0.70270(13) 0.45676(13) 0.0404(3) Uani d . 1 . .
C C11 0.27881(15) 0.37340(13) 0.70730(13) 0.0157(3) Uani d . 1 . .
H H11 0.2249 0.3889 0.7791 0.019 Uiso calc R 1 . .
C C10 0.13318(16) 0.00256(13) 0.76532(12) 0.0166(3) Uani d . 1 . .
H H10 0.2127 -0.0408 0.7285 0.020 Uiso d R 1 . .
C C5 0.07893(15) 0.21767(12) 0.95836(12) 0.0138(3) Uani d . 1 . .
C C6 0.04290(15) 0.14086(12) 0.88386(12) 0.0136(3) Uani d . 1 . .
C C16 0.51342(15) 0.12642(12) 0.61489(12) 0.0134(3) Uani d . 1 . .
O O8 -0.07727(16) 0.74614(14) 0.42147(13) 0.0422(4) Uani d . 1 . .
C C12 0.27874(16) 0.46239(13) 0.60644(14) 0.0191(3) Uani d . 1 . .
H H12 0.2266 0.5379 0.6092 0.023 Uiso calc R 1 . .
C C1 0.26327(16) 0.27937(13) 1.03060(12) 0.0164(3) Uani d . 1 . .
H H1 0.3622 0.2785 1.0322 0.020 Uiso calc R 1 . .
C C13 0.35579(17) 0.43951(14) 0.50168(13) 0.0201(3) Uani d . 1 . .
H H13 0.3546 0.4981 0.4308 0.024 Uiso calc R 1 . .
C C20 0.54167(15) -0.06375(13) 0.73489(13) 0.0162(3) Uani d . 1 . .
H H20 0.5130 -0.1192 0.8061 0.019 Uiso calc R 1 . .
C C4 -0.02135(16) 0.28464(15) 1.02335(14) 0.0215(3) Uani d . 1 . .
H H4 -0.1196 0.2867 1.0187 0.026 Uiso calc R 1 . .
O O11 0.02074(14) 0.86579(11) 0.52039(12) 0.0325(3) Uani d . 1 . .
C C2 0.16777(17) 0.34562(14) 1.09959(14) 0.0213(3) Uani d . 1 . .
H H2 0.2005 0.3883 1.1490 0.026 Uiso calc R 1 . .
C C14 0.43510(16) 0.32978(14) 0.50111(13) 0.0183(3) Uani d . 1 . .
H H14 0.4903 0.3131 0.4302 0.022 Uiso calc R 1 . .
C C18 0.69355(16) -0.01741(14) 0.54925(14) 0.0203(3) Uani d . 1 . .
H H18 0.7703 -0.0392 0.4925 0.024 Uiso calc R 1 . .
C C9 -0.00262(17) -0.01809(14) 0.75276(13) 0.0205(3) Uani d . 1 . .
H H9 -0.0162 -0.0742 0.7078 0.025 Uiso calc R 1 . .
C C15 0.43247(14) 0.24527(12) 0.60527(12) 0.0132(3) Uani d . 1 . .
C C8 -0.11776(17) 0.04497(15) 0.80722(14) 0.0229(3) Uani d . 1 . .
H H8 -0.2118 0.0340 0.7984 0.028 Uiso calc R 1 . .
C C7 -0.09549(16) 0.12434(14) 0.87471(13) 0.0195(3) Uani d . 1 . .
H H7 -0.1739 0.1667 0.9140 0.023 Uiso calc R 1 . .
O O10 -0.03306(19) 0.66919(14) 0.61505(13) 0.0487(4) Uani d . 1 . .
C C17 0.62360(16) 0.09676(14) 0.52947(13) 0.0180(3) Uani d . 1 . .
H H17 0.6506 0.1535 0.4588 0.022 Uiso calc R 1 . .
C C3 0.02397(17) 0.34882(15) 1.09551(15) 0.0247(3) Uani d . 1 . .
H H3 -0.0432 0.3944 1.1416 0.030 Uiso calc R 1 . .
C C19 0.65089(16) -0.09956(13) 0.65221(14) 0.0191(3) Uani d . 1 . .
H H19 0.6957 -0.1789 0.6658 0.023 Uiso calc R 1 . .
Cl Cl40 0.60695(4) 0.35453(3) 0.15860(3) 0.01724(8) Uani d . 1 . .
O O4 0.61978(13) 0.29094(12) 0.06429(11) 0.0284(3) Uani d . 1 . .
O O5 0.45771(12) 0.37385(12) 0.20582(11) 0.0296(3) Uani d . 1 . .
O O6 0.67943(14) 0.28330(12) 0.25003(11) 0.0322(3) Uani d . 1 . .
O O7 0.66883(17) 0.46781(12) 0.11571(13) 0.0397(3) Uani d . 1 . .
F F1 0.36386(9) -0.01840(7) 0.96103(7) 0.01657(17) Uani d . 1 . .
O O2 0.37076(13) 0.62663(10) 0.21825(10) 0.0241(2) Uani d . 1 . .
H H2A 0.2792 0.6097 0.2348 0.029 Uiso d R 1 . .
H H2B 0.4116 0.5629 0.1987 0.029 Uiso d R 1 . .
O O3 0.08500(14) 0.57629(12) 0.26794(11) 0.0298(3) Uani d . 1 . .
H H3A 0.0722 0.5022 0.3148 0.036 Uiso d R 1 . .
H H3B 0.0491 0.6222 0.3174 0.036 Uiso d R 1 . .
O O1 0.52507(10) 0.17280(9) 0.88317(9) 0.0153(2) Uani d . 1 . .
H H1A 0.5620 0.1268 0.9357 0.018 Uiso d R 1 . .
H H1B 0.5629 0.2360 0.8503 0.018 Uiso d R 1 . .

loop_
_atom_site_aniso_label
_atom_site_aniso_U_11
_atom_site_aniso_U_22
_atom_site_aniso_U_33
_atom_site_aniso_U_12
_atom_site_aniso_U_13
_atom_site_aniso_U_23
Cr1 0.00962(10) 0.01015(11) 0.00923(10) -0.00046(7) -0.00176(7) -0.00038(8)
Cl2 0.0299(2) 0.01514(16) 0.01916(17) 0.00224(13) -0.00580(14) -0.00367(13)
N3 0.0114(5) 0.0123(5) 0.0118(5) -0.0013(4) -0.0029(4) -0.0014(4)
N1 0.0133(5) 0.0134(5) 0.0104(5) -0.0010(4) -0.0017(4) -0.0013(4)
N2 0.0130(5) 0.0134(5) 0.0106(5) -0.0018(4) -0.0022(4) -0.0003(4)
N4 0.0117(5) 0.0124(5) 0.0137(5) -0.0012(4) -0.0017(4) -0.0024(4)
O9 0.0434(8) 0.0351(7) 0.0369(7) 0.0189(6) -0.0020(6) -0.0098(6)
C11 0.0157(6) 0.0138(6) 0.0169(7) 0.0003(5) -0.0027(5) -0.0024(5)
C10 0.0188(7) 0.0169(7) 0.0143(6) -0.0024(5) -0.0019(5) -0.0037(5)
C5 0.0136(6) 0.0150(6) 0.0122(6) -0.0015(5) -0.0020(5) -0.0010(5)
C6 0.0135(6) 0.0147(6) 0.0116(6) -0.0014(5) -0.0019(5) -0.0005(5)
C16 0.0132(6) 0.0142(6) 0.0135(6) -0.0024(5) -0.0031(5) -0.0030(5)
O8 0.0470(8) 0.0426(8) 0.0440(8) -0.0172(7) -0.0238(7) -0.0032(6)
C12 0.0193(7) 0.0132(6) 0.0235(7) 0.0005(5) -0.0063(6) 0.0007(6)
C1 0.0174(7) 0.0180(7) 0.0145(6) -0.0028(5) -0.0035(5) -0.0034(5)
C13 0.0237(7) 0.0173(7) 0.0173(7) -0.0033(6) -0.0069(6) 0.0047(5)
C20 0.0167(7) 0.0129(6) 0.0187(7) -0.0010(5) -0.0034(5) -0.0025(5)
C4 0.0147(7) 0.0274(8) 0.0234(8) 0.0011(6) -0.0016(6) -0.0101(6)
O11 0.0370(7) 0.0230(6) 0.0415(7) 0.0011(5) -0.0069(6) -0.0164(5)
C2 0.0241(8) 0.0235(7) 0.0192(7) -0.0025(6) -0.0030(6) -0.0108(6)
C14 0.0212(7) 0.0194(7) 0.0131(7) -0.0034(6) -0.0017(5) -0.0004(5)
C18 0.0157(7) 0.0249(8) 0.0206(7) 0.0010(6) 0.0002(6) -0.0093(6)
C9 0.0234(8) 0.0226(7) 0.0182(7) -0.0079(6) -0.0048(6) -0.0058(6)
C15 0.0129(6) 0.0139(6) 0.0131(6) -0.0028(5) -0.0023(5) -0.0020(5)
C8 0.0164(7) 0.0304(8) 0.0242(8) -0.0076(6) -0.0048(6) -0.0062(6)
C7 0.0132(7) 0.0251(7) 0.0205(7) -0.0025(6) -0.0015(5) -0.0058(6)
O10 0.0745(11) 0.0352(8) 0.0266(7) -0.0070(7) 0.0050(7) 0.0049(6)
C17 0.0164(7) 0.0208(7) 0.0156(7) -0.0025(5) 0.0006(5) -0.0033(5)
C3 0.0224(8) 0.0286(8) 0.0247(8) 0.0030(6) 0.0003(6) -0.0149(7)
C19 0.0175(7) 0.0161(7) 0.0244(8) 0.0031(5) -0.0040(6) -0.0074(6)
Cl40 0.01915(17) 0.01732(16) 0.01546(16) -0.00394(12) -0.00042(12) -0.00447(12)
O4 0.0287(6) 0.0368(7) 0.0245(6) -0.0081(5) 0.0006(5) -0.0180(5)
O5 0.0193(6) 0.0376(7) 0.0300(6) 0.0045(5) 0.0003(5) -0.0095(5)
O6 0.0287(6) 0.0422(7) 0.0226(6) 0.0053(5) -0.0068(5) -0.0023(5)
O7 0.0553(9) 0.0245(6) 0.0397(8) -0.0214(6) -0.0010(7) -0.0043(6)
F1 0.0164(4) 0.0153(4) 0.0157(4) -0.0020(3) -0.0043(3) 0.0034(3)
O2 0.0263(6) 0.0159(5) 0.0277(6) -0.0039(4) -0.0016(5) -0.0003(4)
O3 0.0345(7) 0.0294(6) 0.0262(6) -0.0073(5) 0.0015(5) -0.0100(5)
O1 0.0143(5) 0.0140(5) 0.0170(5) -0.0037(4) -0.0067(4) 0.0031(4)

loop_
_atom_type_symbol
_atom_type_description
_atom_type_scat_dispersion_real
_atom_type_scat_dispersion_imag
_atom_type_scat_source
C C 0.0033 0.0016 'International Tables Vol C Tables 4.2.6.8 and 6.1.1.4'
H H 0.0000 0.0000 'International Tables Vol C Tables 4.2.6.8 and 6.1.1.4'
Cl Cl 0.1484 0.1585 'International Tables Vol C Tables 4.2.6.8 and 6.1.1.4'
Cr Cr 0.3209 0.6236 'International Tables Vol C Tables 4.2.6.8 and 6.1.1.4'
F F 0.0171 0.0103 'International Tables Vol C Tables 4.2.6.8 and 6.1.1.4'
N N 0.0061 0.0033 'International Tables Vol C Tables 4.2.6.8 and 6.1.1.4'
O O 0.0106 0.0060 'International Tables Vol C Tables 4.2.6.8 and 6.1.1.4'

loop_
_exptl_crystal_face_index_h
_exptl_crystal_face_index_k
_exptl_crystal_face_index_l
_exptl_crystal_face_perp_dist
-1 0 -1 0.051
1 0 1 0.070
0 -1 0 0.111
0 1 0 0.082
0 0 1 0.141
0 0 -1 0.131
1 -1 0 0.110
-1 1 0 0.131
-1 -1 -2 0.086
1 1 2 0.108

loop_
_geom_angle_atom_site_label_1
_geom_angle_atom_site_label_2
_geom_angle_atom_site_label_3
_geom_angle_site_symmetry_1
_geom_angle_site_symmetry_3
_geom_angle
_geom_angle_publ_flag
F1 Cr1 O1 . . 90.26(4) ?
F1 Cr1 N2 . . 89.57(4) ?
O1 Cr1 N2 . . 172.88(5) ?
F1 Cr1 N1 . . 94.23(4) ?
O1 Cr1 N1 . . 93.41(5) ?
N2 Cr1 N1 . . 79.51(5) ?
F1 Cr1 N3 . . 172.26(4) ?
O1 Cr1 N3 . . 90.13(4) ?
N2 Cr1 N3 . . 90.99(5) ?
N1 Cr1 N3 . . 93.46(5) ?
F1 Cr1 N4 . . 93.04(4) ?
O1 Cr1 N4 . . 88.50(5) ?
N2 Cr1 N4 . . 98.62(5) ?
N1 Cr1 N4 . . 172.47(5) ?
N3 Cr1 N4 . . 79.24(5) ?
O11 Cl2 O8 . . 109.72(9) ?
O11 Cl2 O10 . . 109.32(9) ?
O8 Cl2 O10 . . 110.21(10) ?
O11 Cl2 O9 . . 108.75(9) ?
O8 Cl2 O9 . . 108.89(9) ?
O10 Cl2 O9 . . 109.91(9) ?
C11 N3 C15 . . 118.59(12) ?
C11 N3 Cr1 . . 126.26(10) ?
C15 N3 Cr1 . . 115.12(9) ?
C1 N1 C5 . . 119.17(12) ?
C1 N1 Cr1 . . 125.61(10) ?
C5 N1 Cr1 . . 115.10(9) ?
C10 N2 C6 . . 119.20(12) ?
C10 N2 Cr1 . . 125.76(10) ?
C6 N2 Cr1 . . 115.04(9) ?
C20 N4 C16 . . 119.50(12) ?
C20 N4 Cr1 . . 124.11(10) ?
C16 N4 Cr1 . . 114.77(9) ?
N3 C11 C12 . . 122.47(13) ?
N3 C11 H11 . . 118.8 ?
C12 C11 H11 . . 118.8 ?
N2 C10 C9 . . 122.31(14) ?
N2 C10 H10 . . 118.8 ?
C9 C10 H10 . . 118.8 ?
N1 C5 C4 . . 121.45(13) ?
N1 C5 C6 . . 114.70(12) ?
C4 C5 C6 . . 123.83(13) ?
N2 C6 C7 . . 121.27(13) ?
N2 C6 C5 . . 115.05(12) ?
C7 C6 C5 . . 123.61(13) ?
N4 C16 C17 . . 121.47(13) ?
N4 C16 C15 . . 114.56(12) ?
C17 C16 C15 . . 123.93(13) ?
C13 C12 C11 . . 118.88(14) ?
C13 C12 H12 . . 120.6 ?
C11 C12 H12 . . 120.6 ?
N1 C1 C2 . . 121.96(14) ?
N1 C1 H1 . . 119.0 ?
C2 C1 H1 . . 119.0 ?
C12 C13 C14 . . 119.24(13) ?
C12 C13 H13 . . 120.4 ?
C14 C13 H13 . . 120.4 ?
N4 C20 C19 . . 121.80(13) ?
N4 C20 H20 . . 119.1 ?
C19 C20 H20 . . 119.1 ?
C5 C4 C3 . . 119.00(14) ?
C5 C4 H4 . . 120.5 ?
C3 C4 H4 . . 120.5 ?
C3 C2 C1 . . 119.02(14) ?
C3 C2 H2 . . 120.5 ?
C1 C2 H2 . . 120.5 ?
C15 C14 C13 . . 119.05(14) ?
C15 C14 H14 . . 120.5 ?
C13 C14 H14 . . 120.5 ?
C19 C18 C17 . . 119.71(14) ?
C19 C18 H18 . . 120.1 ?
C17 C18 H18 . . 120.1 ?
C8 C9 C10 . . 118.43(14) ?
C8 C9 H9 . . 120.8 ?
C10 C9 H9 . . 120.8 ?
N3 C15 C14 . . 121.69(13) ?
N3 C15 C16 . . 114.74(12) ?
C14 C15 C16 . . 123.57(13) ?
C9 C8 C7 . . 119.79(14) ?
C9 C8 H8 . . 120.1 ?
C7 C8 H8 . . 120.1 ?
C6 C7 C8 . . 118.95(14) ?
C6 C7 H7 . . 120.5 ?
C8 C7 H7 . . 120.5 ?
C16 C17 C18 . . 118.73(14) ?
C16 C17 H17 . . 120.6 ?
C18 C17 H17 . . 120.6 ?
C2 C3 C4 . . 119.37(14) ?
C2 C3 H3 . . 120.3 ?
C4 C3 H3 . . 120.3 ?
C20 C19 C18 . . 118.75(14) ?
C20 C19 H19 . . 120.6 ?
C18 C19 H19 . . 120.6 ?
O7 Cl40 O4 . . 109.83(8) ?
O7 Cl40 O6 . . 109.51(9) ?
O4 Cl40 O6 . . 109.40(8) ?
O7 Cl40 O5 . . 110.01(9) ?
O4 Cl40 O5 . . 108.98(8) ?
O6 Cl40 O5 . . 109.10(8) ?
H2A O2 H2B . . 101.9 ?
H3A O3 H3B . . 100.6 ?
Cr1 O1 H1A . . 116.4 ?
Cr1 O1 H1B . . 125.2 ?
H1A O1 H1B . . 118.3 ?

loop_
_geom_bond_atom_site_label_1
_geom_bond_atom_site_label_2
_geom_bond_site_symmetry_2
_geom_bond_distance
_geom_bond_publ_flag
Cr1 F1 . 1.8614(8) y
Cr1 O1 . 1.9579(10) y
Cr1 N1 . 2.0501(12) y
Cr1 N2 . 2.0456(12) y
Cr1 N3 . 2.0545(12) y
Cr1 N4 . 2.0571(12) y
Cl2 O11 . 1.4311(12) ?
Cl2 O8 . 1.4369(14) ?
Cl2 O10 . 1.4400(14) ?
Cl2 O9 . 1.4421(14) ?
N3 C11 . 1.3431(18) ?
N3 C15 . 1.3595(18) ?
N1 C1 . 1.3460(18) ?
N1 C5 . 1.3573(18) ?
N2 C10 . 1.3408(18) ?
N2 C6 . 1.3589(18) ?
N4 C20 . 1.3458(18) ?
N4 C16 . 1.3548(18) ?
C11 C12 . 1.385(2) ?
C11 H11 . 0.9500 ?
C10 C9 . 1.387(2) ?
C10 H10 . 0.9500 ?
C5 C4 . 1.385(2) ?
C5 C6 . 1.4764(19) ?
C6 C7 . 1.386(2) ?
C16 C17 . 1.388(2) ?
C16 C15 . 1.4769(19) ?
C12 C13 . 1.381(2) ?
C12 H12 . 0.9500 ?
C1 C2 . 1.384(2) ?
C1 H1 . 0.9500 ?
C13 C14 . 1.390(2) ?
C13 H13 . 0.9500 ?
C20 C19 . 1.386(2) ?
C20 H20 . 0.9500 ?
C4 C3 . 1.390(2) ?
C4 H4 . 0.9500 ?
C2 C3 . 1.383(2) ?
C2 H2 . 0.9500 ?
C14 C15 . 1.3841(19) ?
C14 H14 . 0.9500 ?
C18 C19 . 1.388(2) ?
C18 C17 . 1.388(2) ?
C18 H18 . 0.9500 ?
C9 C8 . 1.383(2) ?
C9 H9 . 0.9500 ?
C8 C7 . 1.387(2) ?
C8 H8 . 0.9500 ?
C7 H7 . 0.9500 ?
C17 H17 . 0.9500 ?
C3 H3 . 0.9500 ?
C19 H19 . 0.9500 ?
Cl40 O7 . 1.4316(13) ?
Cl40 O4 . 1.4382(12) ?
Cl40 O6 . 1.4392(12) ?
Cl40 O5 . 1.4470(12) ?
O2 H2A . 0.8959 ?
O2 H2B . 0.8435 ?
O3 H3A . 0.9096 ?
O3 H3B . 0.8684 ?
O1 H1A . 0.8255 ?
O1 H1B . 0.8276 ?

loop_
_geom_hbond_atom_site_label_D
_geom_hbond_atom_site_label_H
_geom_hbond_atom_site_label_A
_geom_hbond_site_symmetry_A
_geom_hbond_distance_DH
_geom_hbond_distance_HA
_geom_hbond_distance_DA
_geom_hbond_angle_DHA
_geom_hbond_publ_flag
O1 H1A F1 2_657 0.83 1.73 2.5482(13) 174 y
O1 H1B O2 2_666 0.83 1.73 2.5548(15) 176 y
O2 H2A O3 . 0.90 1.89 2.7887(18) 179 y
O2 H2B O5 . 0.84 2.14 2.9380(17) 158 y
O3 H3A O10 2_566 0.91 2.00 2.890(2) 167 y
O3 H3B O8 . 0.87 2.19 3.050(2) 168 y
O3 H3B O9 . 0.87 2.48 3.123(2) 132 y
